data_7242992
loop_
_publ_author_name
'Garc\'ia-Gonz\'alez, Ma. Carmen'
'Navarro-Huerta, Armando'
'Rodr\'iguez-Mu\~noz, Fanny Chantal'
'Vera-Alv\'izar, Estefan\'ia Guadalupe'
'Vera Ram\'irez, Marco A.'
'Rodr\'iguez-Hern\'andez, Joelis'
'Rodr\'iguez, Mario'
'Rodr\'iguez-Molina, Braulio'

_publ_section_title
;
 The design of dihalogenated TPE monoboronate complexes as
 mechanofluorochromic crystals
;
_journal_issue 34
_journal_name_full CrystEngComm
_journal_page_first 5908
_journal_page_last 5917
_journal_paper_doi 10.1039/D1CE00442E
_journal_volume 23
_journal_year 2021
_chemical_formula_sum 'C36 H29 I2 N O2'
_chemical_formula_weight 761.40
_chemical_melting_point 418.5(5)
_space_group_crystal_system triclinic
_space_group_IT_number 2
_space_group_name_Hall '-P 1'
_space_group_name_H-M_alt 'P -1'
_atom_sites_solution_hydrogens geom
_audit_creation_date 2020-07-21
_audit_creation_method SHELXL-2018/3
_audit_update_record
;
2021-04-02 deposited with the CCDC.	2021-06-07 downloaded from the CCDC.
;
_cell_angle_alpha 72.271(10)
_cell_angle_beta 76.816(12)
_cell_angle_gamma 70.156(10)
_cell_formula_units_Z 2
_cell_length_a 9.330(3)
_cell_length_b 12.726(3)
_cell_length_c 15.427(3)
_cell_measurement_reflns_used 9967
_cell_measurement_temperature 298(2)
_cell_measurement_theta_max 68.33
_cell_measurement_theta_min 3.04
_cell_volume 1625.1(7)
_computing_cell_refinement 'Bruker SAINT'
_computing_data_collection 'Bruker APEX2'
_computing_data_reduction 'Bruker SAINT'
_computing_molecular_graphics 'Bruker SHELXTL'
_computing_publication_material 'Bruker SHELXTL'
_computing_structure_refinement 'SHELXL-2018/3 (Sheldrick, 2018)'
_computing_structure_solution 'SHELXT 2014/5 (Sheldrick, 2014)'
_diffrn_ambient_temperature 298(2)
_diffrn_measured_fraction_theta_full 0.997
_diffrn_measured_fraction_theta_max 0.994
_diffrn_measurement_device_type 'Bruker APEX-II CCD'
_diffrn_measurement_method '\f and \w scans'
_diffrn_radiation_type CuK\a
_diffrn_radiation_wavelength 1.54178
_diffrn_reflns_av_R_equivalents 0.0566
_diffrn_reflns_av_unetI/netI 0.0485
_diffrn_reflns_Laue_measured_fraction_full 0.997
_diffrn_reflns_Laue_measured_fraction_max 0.994
_diffrn_reflns_limit_h_max 10
_diffrn_reflns_limit_h_min -11
_diffrn_reflns_limit_k_max 15
_diffrn_reflns_limit_k_min -15
_diffrn_reflns_limit_l_max 17
_diffrn_reflns_limit_l_min -18
_diffrn_reflns_number 20040
_diffrn_reflns_point_group_measured_fraction_full 0.997
_diffrn_reflns_point_group_measured_fraction_max 0.994
_diffrn_reflns_theta_full 67.679
_diffrn_reflns_theta_max 68.178
_diffrn_reflns_theta_min 3.037
_exptl_absorpt_coefficient_mu 15.437
_exptl_absorpt_correction_T_max 0.4672
_exptl_absorpt_correction_T_min 0.1706
_exptl_absorpt_correction_type multi-scan
_exptl_absorpt_process_details
; 
 SADABS 2016/2: Krause, L., Herbst-Irmer, R., Sheldrick G.M. & Stalke D., 
 J. Appl. Cryst. 48 (2015) 3-10 
;
_exptl_crystal_colour yellow
_exptl_crystal_density_diffrn 1.556
_exptl_crystal_description Prism
_exptl_crystal_F_000 748
_exptl_crystal_recrystallization_method 'Re-crystallisation from solvent'
_exptl_crystal_size_max 0.355
_exptl_crystal_size_mid 0.240
_exptl_crystal_size_min 0.106
_refine_diff_density_max 1.248
_refine_diff_density_min -0.921
_refine_diff_density_rms 0.087
_refine_ls_extinction_method none
_refine_ls_goodness_of_fit_ref 1.044
_refine_ls_hydrogen_treatment mixed
_refine_ls_matrix_type full
_refine_ls_number_parameters 374
_refine_ls_number_reflns 5926
_refine_ls_number_restraints 0
_refine_ls_restrained_S_all 1.044
_refine_ls_R_factor_all 0.0664
_refine_ls_R_factor_gt 0.0495
_refine_ls_shift/su_max 0.002
_refine_ls_shift/su_mean 0.000
_refine_ls_structure_factor_coef Fsqd
_refine_ls_weighting_details 'w=1/[\s^2^(Fo^2^)+(0.0546P)^2^+2.1423P] where P=(Fo^2^+2Fc^2^)/3'
_refine_ls_weighting_scheme calc
_refine_ls_wR_factor_gt 0.1183
_refine_ls_wR_factor_ref 0.1304
_reflns_Friedel_coverage 0.000
_reflns_number_gt 4511
_reflns_number_total 5926
_reflns_threshold_expression 'I > 2\s(I)'
_cod_data_source_file d1ce00442e2.cif
_cod_data_source_block 2c-MCGG-BRM
_cod_depositor_comments
;
The following automatic conversions were performed:

data item '_chemical_melting_point' value '418-419' was changed to
'418.5(5)' -- the average value was taken and precision was
estimated.

Automatic conversion script
Id: cif_fix_values 7556 2019-12-06 15:28:31Z antanas 

 Adding full bibliography for 7242988--7242992.cif.
;
_cod_original_cell_volume 1625.2(7)
_cod_database_code 7242992
_shelx_shelxl_version_number 2018/3
_shelx_space_group_comment
; 
The symmetry employed for this shelxl refinement is uniquely defined 
by the following loop, which should always be used as a source of 
symmetry information in preference to the above space-group names. 
They are only intended as comments. 
;
_shelx_estimated_absorpt_t_min 0.073
_shelx_estimated_absorpt_t_max 0.291

loop_
_space_group_symop_operation_xyz
'x, y, z'
'-x, -y, -z'

loop_
_atom_site_label
_atom_site_type_symbol
_atom_site_fract_x
_atom_site_fract_y
_atom_site_fract_z
_atom_site_U_iso_or_equiv
_atom_site_adp_type
_atom_site_occupancy
_atom_site_site_symmetry_order
_atom_site_calc_flag
_atom_site_refinement_flags_posn
_atom_site_refinement_flags_adp
_atom_site_refinement_flags_occupancy
_atom_site_disorder_assembly
_atom_site_disorder_group
I1 I 0.90108(5) 0.49209(4) 1.21177(2) 0.07173(16) Uani 1 1 d . . . . .
I2 I 0.39962(7) 0.85038(4) 1.00749(3) 0.0953(2) Uani 1 1 d . . . . .
O1 O 0.5080(6) 0.6658(4) 0.8922(3) 0.0721(12) Uani 1 1 d . . . . .
H1 H 0.533(7) 0.627(6) 0.863(5) 0.108 Uiso 1 1 calc R U . . .
O2 O 1.0565(19) 0.1715(13) 0.0047(10) 0.276(8) Uani 1 1 d . . . . .
N1 N 0.6641(5) 0.4806(4) 0.8397(3) 0.0532(10) Uani 1 1 d . . . . .
C1 C 0.7756(6) 0.2650(4) 0.5457(3) 0.0453(11) Uani 1 1 d . . . . .
C2 C 0.6730(6) 0.2206(4) 0.5323(3) 0.0436(10) Uani 1 1 d . . . . .
C3 C 0.7462(5) 0.3155(4) 0.6266(3) 0.0437(10) Uani 1 1 d . . . . .
C4 C 0.6177(6) 0.4074(4) 0.6374(4) 0.0526(12) Uani 1 1 d . . . . .
H4 H 0.546920 0.435742 0.595969 0.063 Uiso 1 1 calc R U . . .
C5 C 0.5934(6) 0.4578(5) 0.7100(4) 0.0544(12) Uani 1 1 d . . . . .
H5 H 0.506300 0.519518 0.716533 0.065 Uiso 1 1 calc R U . . .
C6 C 0.6967(6) 0.4175(4) 0.7722(3) 0.0475(11) Uani 1 1 d . . . . .
C7 C 0.8260(6) 0.3248(5) 0.7621(3) 0.0542(12) Uani 1 1 d . . . . .
H7 H 0.895869 0.295520 0.804093 0.065 Uiso 1 1 calc R U . . .
C8 C 0.8498(6) 0.2766(4) 0.6891(3) 0.0494(11) Uani 1 1 d . . . . .
H8 H 0.938183 0.216074 0.681748 0.059 Uiso 1 1 calc R U . . .
C9 C 0.9230(6) 0.2725(4) 0.4833(3) 0.0463(11) Uani 1 1 d . . . . .
C10 C 1.0222(7) 0.1799(5) 0.4500(4) 0.0668(15) Uani 1 1 d . . . . .
H10 H 0.997551 0.110929 0.465667 0.080 Uiso 1 1 calc R U . . .
C11 C 1.1601(8) 0.1900(7) 0.3924(5) 0.081(2) Uani 1 1 d . . . . .
H11 H 1.226118 0.127869 0.369885 0.098 Uiso 1 1 calc R U . . .
C12 C 1.1972(8) 0.2914(8) 0.3695(5) 0.083(2) Uani 1 1 d . . . . .
H12 H 1.288080 0.297958 0.331116 0.099 Uiso 1 1 calc R U . . .
C13 C 1.1017(8) 0.3825(7) 0.4026(4) 0.0724(18) Uani 1 1 d . . . . .
H13 H 1.127871 0.450924 0.387217 0.087 Uiso 1 1 calc R U . . .
C14 C 0.9647(7) 0.3735(5) 0.4595(3) 0.0571(13) Uani 1 1 d . . . . .
H14 H 0.900273 0.436205 0.481897 0.069 Uiso 1 1 calc R U . . .
C15 C 0.6769(6) 0.1887(4) 0.4458(3) 0.0437(10) Uani 1 1 d . . . . .
C16 C 0.6450(7) 0.0873(5) 0.4499(4) 0.0607(14) Uani 1 1 d . . . . .
H16 H 0.628013 0.036690 0.506433 0.073 Uiso 1 1 calc R U . . .
C17 C 0.6389(8) 0.0624(5) 0.3694(4) 0.0741(18) Uani 1 1 d . . . . .
H17 H 0.619493 -0.005746 0.372387 0.089 Uiso 1 1 calc R U . . .
C18 C 0.6610(8) 0.1370(6) 0.2856(4) 0.0699(16) Uani 1 1 d . . . . .
H18 H 0.654311 0.120536 0.232130 0.084 Uiso 1 1 calc R U . . .
C19 C 0.6931(7) 0.2365(5) 0.2811(4) 0.0638(15) Uani 1 1 d . . . . .
H19 H 0.709766 0.286791 0.224343 0.077 Uiso 1 1 calc R U . . .
C20 C 0.7006(7) 0.2620(4) 0.3601(3) 0.0543(13) Uani 1 1 d . . . . .
H20 H 0.722083 0.329683 0.355966 0.065 Uiso 1 1 calc R U . . .
C21 C 0.5383(6) 0.2055(4) 0.6041(3) 0.0482(12) Uani 1 1 d . . . . .
C22 C 0.5577(7) 0.1384(5) 0.6921(4) 0.0622(15) Uani 1 1 d . . . . .
H22 H 0.656252 0.100336 0.707613 0.075 Uiso 1 1 calc R U . . .
C23 C 0.4291(10) 0.1274(6) 0.7583(4) 0.079(2) Uani 1 1 d . . . . .
H23 H 0.442236 0.081710 0.817375 0.095 Uiso 1 1 calc R U . . .
C24 C 0.2845(9) 0.1842(7) 0.7355(5) 0.083(2) Uani 1 1 d . . . . .
H24 H 0.199242 0.177492 0.779458 0.099 Uiso 1 1 calc R U . . .
C25 C 0.2644(9) 0.2499(7) 0.6499(6) 0.085(2) Uani 1 1 d . . . . .
H25 H 0.165396 0.288892 0.635427 0.102 Uiso 1 1 calc R U . . .
C26 C 0.3890(7) 0.2597(5) 0.5838(4) 0.0626(14) Uani 1 1 d . . . . .
H26 H 0.373159 0.303374 0.524432 0.075 Uiso 1 1 calc R U . . .
C27 C 0.7373(7) 0.4462(5) 0.9085(3) 0.0556(13) Uani 1 1 d . . . . .
H27 H 0.810482 0.374289 0.918161 0.067 Uiso 1 1 calc R U . . .
C28 C 0.7079(7) 0.5184(5) 0.9723(3) 0.0547(13) Uani 1 1 d . . . . .
C29 C 0.7953(7) 0.4806(5) 1.0443(4) 0.0578(13) Uani 1 1 d . . . . .
H29 H 0.871411 0.410072 1.051791 0.069 Uiso 1 1 calc R U . . .
C30 C 0.7676(7) 0.5489(5) 1.1042(3) 0.0582(14) Uani 1 1 d . . . . .
C31 C 0.6551(7) 0.6537(5) 1.0952(3) 0.0597(14) Uani 1 1 d . . . . .
H31 H 0.637441 0.698555 1.136339 0.072 Uiso 1 1 calc R U . . .
C32 C 0.5699(7) 0.6905(5) 1.0241(4) 0.0590(14) Uani 1 1 d . . . . .
C33 C 0.5933(7) 0.6244(5) 0.9610(3) 0.0564(13) Uani 1 1 d . . . . .
C34 C 1.0658(16) 0.1252(12) 0.0822(11) 0.145(4) Uani 1 1 d . . . . .
C35 C 1.0155(15) 0.0251(10) 0.1314(10) 0.182(6) Uani 1 1 d . . . . .
H35A H 1.049811 -0.029991 0.094719 0.273 Uiso 1 1 calc R U . . .
H35B H 0.905249 0.047381 0.144189 0.273 Uiso 1 1 calc R U . . .
H35C H 1.058061 -0.008812 0.188154 0.273 Uiso 1 1 calc R U . . .
C36 C 1.1396(15) 0.1689(12) 0.1340(10) 0.176(6) Uani 1 1 d . . . . .
H36A H 1.249357 0.142962 0.118479 0.264 Uiso 1 1 calc R U . . .
H36B H 1.111942 0.140350 0.198738 0.264 Uiso 1 1 calc R U . . .
H36C H 1.105264 0.251669 0.118213 0.264 Uiso 1 1 calc R U . . .

loop_
_atom_site_aniso_label
_atom_site_aniso_U_11
_atom_site_aniso_U_22
_atom_site_aniso_U_33
_atom_site_aniso_U_23
_atom_site_aniso_U_13
_atom_site_aniso_U_12
I1 0.0939(3) 0.0873(3) 0.0526(2) -0.01290(18) -0.02023(19) -0.0470(2)
I2 0.1211(4) 0.0726(3) 0.0851(3) -0.0321(2) -0.0220(3) -0.0033(3)
O1 0.090(3) 0.072(3) 0.061(2) -0.025(2) -0.025(2) -0.015(2)
O2 0.373(19) 0.287(16) 0.196(11) 0.051(11) -0.105(12) -0.185(15)
N1 0.064(3) 0.063(3) 0.046(2) -0.022(2) -0.004(2) -0.030(2)
C1 0.055(3) 0.044(2) 0.045(2) -0.016(2) -0.009(2) -0.018(2)
C2 0.053(3) 0.039(2) 0.044(2) -0.0118(19) -0.012(2) -0.014(2)
C3 0.049(3) 0.046(3) 0.044(2) -0.012(2) -0.009(2) -0.022(2)
C4 0.060(3) 0.052(3) 0.054(3) -0.018(2) -0.021(2) -0.014(2)
C5 0.056(3) 0.052(3) 0.061(3) -0.023(2) -0.011(3) -0.014(2)
C6 0.058(3) 0.055(3) 0.042(2) -0.018(2) -0.004(2) -0.029(2)
C7 0.054(3) 0.070(3) 0.049(3) -0.020(2) -0.015(2) -0.020(3)
C8 0.050(3) 0.054(3) 0.051(3) -0.019(2) -0.009(2) -0.016(2)
C9 0.053(3) 0.051(3) 0.042(2) -0.010(2) -0.016(2) -0.020(2)
C10 0.064(4) 0.056(3) 0.077(4) -0.019(3) -0.009(3) -0.013(3)
C11 0.057(4) 0.096(5) 0.076(4) -0.028(4) -0.006(3) 0.002(3)
C12 0.063(4) 0.120(6) 0.066(4) -0.009(4) -0.011(3) -0.040(4)
C13 0.082(5) 0.098(5) 0.057(3) -0.019(3) -0.003(3) -0.055(4)
C14 0.074(4) 0.061(3) 0.050(3) -0.015(2) -0.009(3) -0.036(3)
C15 0.052(3) 0.043(2) 0.044(2) -0.015(2) -0.009(2) -0.018(2)
C16 0.089(4) 0.050(3) 0.056(3) -0.015(2) -0.008(3) -0.035(3)
C17 0.109(5) 0.065(4) 0.075(4) -0.036(3) -0.007(4) -0.046(4)
C18 0.089(5) 0.082(4) 0.059(3) -0.039(3) -0.010(3) -0.032(4)
C19 0.084(4) 0.071(4) 0.044(3) -0.013(3) -0.017(3) -0.028(3)
C20 0.070(4) 0.046(3) 0.052(3) -0.010(2) -0.014(2) -0.022(3)
C21 0.062(3) 0.050(3) 0.047(3) -0.020(2) -0.007(2) -0.029(2)
C22 0.076(4) 0.071(4) 0.055(3) -0.017(3) -0.009(3) -0.039(3)
C23 0.122(6) 0.085(4) 0.052(3) -0.024(3) 0.008(4) -0.065(5)
C24 0.085(5) 0.092(5) 0.092(5) -0.049(4) 0.027(4) -0.056(4)
C25 0.070(5) 0.087(5) 0.107(6) -0.039(5) 0.011(4) -0.036(4)
C26 0.064(4) 0.066(3) 0.070(3) -0.019(3) -0.014(3) -0.029(3)
C27 0.068(4) 0.059(3) 0.049(3) -0.017(2) -0.006(3) -0.029(3)
C28 0.071(4) 0.062(3) 0.043(3) -0.019(2) -0.003(2) -0.032(3)
C29 0.070(4) 0.059(3) 0.053(3) -0.014(2) -0.011(3) -0.027(3)
C30 0.077(4) 0.071(4) 0.042(3) -0.019(2) -0.008(2) -0.036(3)
C31 0.083(4) 0.066(3) 0.045(3) -0.019(2) -0.006(3) -0.037(3)
C32 0.077(4) 0.052(3) 0.053(3) -0.017(2) -0.007(3) -0.022(3)
C33 0.075(4) 0.062(3) 0.041(3) -0.014(2) -0.005(2) -0.032(3)
C34 0.144(10) 0.131(10) 0.138(10) -0.013(8) -0.011(9) -0.035(8)
C35 0.164(11) 0.105(8) 0.226(14) -0.037(9) 0.061(10) -0.034(8)
C36 0.143(12) 0.182(14) 0.190(14) -0.034(12) -0.013(10) -0.047(11)

loop_
_atom_type_symbol
_atom_type_description
_atom_type_scat_dispersion_real
_atom_type_scat_dispersion_imag
_atom_type_scat_source
C C 0.0181 0.0091 'International Tables Vol C Tables 4.2.6.8 and 6.1.1.4'
H H 0.0000 0.0000 'International Tables Vol C Tables 4.2.6.8 and 6.1.1.4'
N N 0.0311 0.0180 'International Tables Vol C Tables 4.2.6.8 and 6.1.1.4'
O O 0.0492 0.0322 'International Tables Vol C Tables 4.2.6.8 and 6.1.1.4'
I I -0.3257 6.8362 'International Tables Vol C Tables 4.2.6.8 and 6.1.1.4'

loop_
_geom_angle_atom_site_label_1
_geom_angle_atom_site_label_2
_geom_angle_atom_site_label_3
_geom_angle
_geom_angle_site_symmetry_1
_geom_angle_site_symmetry_3
_geom_angle_publ_flag
C27 N1 C6 123.0(5) . . ?
C2 C1 C3 120.7(4) . . ?
C2 C1 C9 125.1(4) . . ?
C3 C1 C9 114.2(4) . . ?
C1 C2 C21 120.6(4) . . ?
C1 C2 C15 124.5(4) . . ?
C21 C2 C15 114.9(4) . . ?
C4 C3 C8 118.1(4) . . ?
C4 C3 C1 120.1(4) . . ?
C8 C3 C1 121.7(5) . . ?
C3 C4 C5 120.4(5) . . ?
C6 C5 C4 120.9(5) . . ?
C5 C6 C7 119.1(4) . . ?
C5 C6 N1 115.6(5) . . ?
C7 C6 N1 125.3(5) . . ?
C8 C7 C6 119.5(5) . . ?
C7 C8 C3 122.0(5) . . ?
C10 C9 C14 118.2(5) . . ?
C10 C9 C1 121.9(5) . . ?
C14 C9 C1 119.8(5) . . ?
C9 C10 C11 120.2(6) . . ?
C12 C11 C10 120.1(7) . . ?
C13 C12 C11 120.3(6) . . ?
C12 C13 C14 120.1(6) . . ?
C9 C14 C13 121.1(6) . . ?
C20 C15 C16 118.1(4) . . ?
C20 C15 C2 121.4(4) . . ?
C16 C15 C2 120.3(4) . . ?
C17 C16 C15 119.9(5) . . ?
C18 C17 C16 120.8(5) . . ?
C17 C18 C19 119.5(5) . . ?
C20 C19 C18 120.4(5) . . ?
C19 C20 C15 121.3(5) . . ?
C22 C21 C26 117.9(5) . . ?
C22 C21 C2 121.6(5) . . ?
C26 C21 C2 120.5(5) . . ?
C21 C22 C23 120.2(6) . . ?
C24 C23 C22 119.7(6) . . ?
C25 C24 C23 120.5(6) . . ?
C24 C25 C26 120.5(8) . . ?
C25 C26 C21 121.1(6) . . ?
N1 C27 C28 121.0(6) . . ?
C29 C28 C33 120.4(5) . . ?
C29 C28 C27 119.5(6) . . ?
C33 C28 C27 120.1(5) . . ?
C30 C29 C28 119.4(6) . . ?
C29 C30 C31 121.7(5) . . ?
C29 C30 I1 119.2(5) . . ?
C31 C30 I1 119.1(4) . . ?
C32 C31 C30 118.6(5) . . ?
C31 C32 C33 122.1(6) . . ?
C31 C32 I2 119.6(4) . . ?
C33 C32 I2 118.3(4) . . ?
O1 C33 C28 122.9(5) . . ?
O1 C33 C32 119.3(5) . . ?
C28 C33 C32 117.8(5) . . ?
O2 C34 C35 124.8(18) . . ?
O2 C34 C36 118.5(15) . . ?
C35 C34 C36 116.7(14) . . ?

loop_
_geom_bond_atom_site_label_1
_geom_bond_atom_site_label_2
_geom_bond_distance
_geom_bond_site_symmetry_2
_geom_bond_publ_flag
I1 C30 2.105(6) . ?
I2 C32 2.098(6) . ?
O1 C33 1.340(7) . ?
O2 C34 1.170(15) . ?
N1 C27 1.275(7) . ?
N1 C6 1.421(6) . ?
C1 C2 1.345(7) . ?
C1 C3 1.502(6) . ?
C1 C9 1.503(7) . ?
C2 C21 1.497(7) . ?
C2 C15 1.498(6) . ?
C3 C4 1.382(7) . ?
C3 C8 1.385(7) . ?
C4 C5 1.393(7) . ?
C5 C6 1.378(7) . ?
C6 C7 1.390(8) . ?
C7 C8 1.381(7) . ?
C9 C10 1.386(8) . ?
C9 C14 1.387(7) . ?
C10 C11 1.408(9) . ?
C11 C12 1.371(10) . ?
C12 C13 1.360(10) . ?
C13 C14 1.395(8) . ?
C15 C20 1.386(7) . ?
C15 C16 1.400(6) . ?
C16 C17 1.390(8) . ?
C17 C18 1.371(9) . ?
C18 C19 1.375(8) . ?
C19 C20 1.375(7) . ?
C21 C22 1.381(7) . ?
C21 C26 1.389(8) . ?
C22 C23 1.403(9) . ?
C23 C24 1.366(11) . ?
C24 C25 1.345(11) . ?
C25 C26 1.375(9) . ?
C27 C28 1.465(7) . ?
C28 C29 1.397(8) . ?
C28 C33 1.399(8) . ?
C29 C30 1.380(7) . ?
C30 C31 1.380(8) . ?
C31 C32 1.373(8) . ?
C32 C33 1.408(7) . ?
C34 C35 1.440(16) . ?
C34 C36 1.483(18) . ?

loop_
_geom_hbond_atom_site_label_D
_geom_hbond_atom_site_label_H
_geom_hbond_atom_site_label_A
_geom_hbond_distance_DH
_geom_hbond_distance_HA
_geom_hbond_distance_DA
_geom_hbond_angle_DHA
_geom_hbond_site_symmetry_A
_geom_hbond_publ_flag
O1 H1 N1 0.71 1.94 2.574(6) 148.4 . yes
C35 H35A I2 0.96 3.26 3.936(11) 128.8 1_644 yes

loop_
_geom_torsion_atom_site_label_1
_geom_torsion_atom_site_label_2
_geom_torsion_atom_site_label_3
_geom_torsion_atom_site_label_4
_geom_torsion
_geom_torsion_site_symmetry_1
_geom_torsion_site_symmetry_2
_geom_torsion_site_symmetry_3
_geom_torsion_site_symmetry_4
_geom_torsion_publ_flag
C3 C1 C2 C21 -8.5(7) . . . . ?
C9 C1 C2 C21 173.2(5) . . . . ?
C3 C1 C2 C15 168.1(4) . . . . ?
C9 C1 C2 C15 -10.2(8) . . . . ?
C2 C1 C3 C4 -59.7(6) . . . . ?
C9 C1 C3 C4 118.7(5) . . . . ?
C2 C1 C3 C8 124.0(5) . . . . ?
C9 C1 C3 C8 -57.6(6) . . . . ?
C8 C3 C4 C5 -0.7(7) . . . . ?
C1 C3 C4 C5 -177.1(5) . . . . ?
C3 C4 C5 C6 0.1(8) . . . . ?
C4 C5 C6 C7 -0.4(8) . . . . ?
C4 C5 C6 N1 176.3(5) . . . . ?
C27 N1 C6 C5 171.1(5) . . . . ?
C27 N1 C6 C7 -12.5(8) . . . . ?
C5 C6 C7 C8 1.3(7) . . . . ?
N1 C6 C7 C8 -175.1(5) . . . . ?
C6 C7 C8 C3 -1.9(8) . . . . ?
C4 C3 C8 C7 1.6(7) . . . . ?
C1 C3 C8 C7 178.0(4) . . . . ?
C2 C1 C9 C10 -46.5(8) . . . . ?
C3 C1 C9 C10 135.1(5) . . . . ?
C2 C1 C9 C14 135.1(5) . . . . ?
C3 C1 C9 C14 -43.3(6) . . . . ?
C14 C9 C10 C11 -0.9(9) . . . . ?
C1 C9 C10 C11 -179.3(5) . . . . ?
C9 C10 C11 C12 0.3(10) . . . . ?
C10 C11 C12 C13 0.4(11) . . . . ?
C11 C12 C13 C14 -0.5(10) . . . . ?
C10 C9 C14 C13 0.8(8) . . . . ?
C1 C9 C14 C13 179.3(5) . . . . ?
C12 C13 C14 C9 -0.1(9) . . . . ?
C1 C2 C15 C20 -45.9(7) . . . . ?
C21 C2 C15 C20 130.9(5) . . . . ?
C1 C2 C15 C16 138.9(6) . . . . ?
C21 C2 C15 C16 -44.3(7) . . . . ?
C20 C15 C16 C17 0.4(9) . . . . ?
C2 C15 C16 C17 175.7(6) . . . . ?
C15 C16 C17 C18 -1.2(10) . . . . ?
C16 C17 C18 C19 1.5(11) . . . . ?
C17 C18 C19 C20 -1.0(10) . . . . ?
C18 C19 C20 C15 0.2(9) . . . . ?
C16 C15 C20 C19 0.1(8) . . . . ?
C2 C15 C20 C19 -175.2(5) . . . . ?
C1 C2 C21 C22 -58.6(7) . . . . ?
C15 C2 C21 C22 124.4(5) . . . . ?
C1 C2 C21 C26 121.0(5) . . . . ?
C15 C2 C21 C26 -55.9(6) . . . . ?
C26 C21 C22 C23 -0.7(7) . . . . ?
C2 C21 C22 C23 179.0(5) . . . . ?
C21 C22 C23 C24 -0.6(9) . . . . ?
C22 C23 C24 C25 0.5(10) . . . . ?
C23 C24 C25 C26 0.8(10) . . . . ?
C24 C25 C26 C21 -2.1(10) . . . . ?
C22 C21 C26 C25 2.0(8) . . . . ?
C2 C21 C26 C25 -177.7(5) . . . . ?
C6 N1 C27 C28 175.1(4) . . . . ?
N1 C27 C28 C29 -176.9(5) . . . . ?
N1 C27 C28 C33 2.9(8) . . . . ?
C33 C28 C29 C30 0.0(8) . . . . ?
C27 C28 C29 C30 179.8(5) . . . . ?
C28 C29 C30 C31 0.3(8) . . . . ?
C28 C29 C30 I1 -179.4(4) . . . . ?
C29 C30 C31 C32 -0.4(8) . . . . ?
I1 C30 C31 C32 179.3(4) . . . . ?
C30 C31 C32 C33 0.3(8) . . . . ?
C30 C31 C32 I2 -179.3(4) . . . . ?
C29 C28 C33 O1 178.8(5) . . . . ?
C27 C28 C33 O1 -1.1(8) . . . . ?
C29 C28 C33 C32 -0.1(8) . . . . ?
C27 C28 C33 C32 -179.9(5) . . . . ?
C31 C32 C33 O1 -179.0(5) . . . . ?
I2 C32 C33 O1 0.7(7) . . . . ?
C31 C32 C33 C28 -0.1(8) . . . . ?
I2 C32 C33 C28 179.5(4) . . . . ?
